data_1567436
loop_
_publ_author_name
'Seidel, Anne'
'Weigel, Mareike'
'Ehrlich, Lisa'
'Gericke, Robert'
'Brendler, Erica'
'Wagler, J\"org'

_publ_section_title
;
 Molecular Structures of the Silicon Pyridine-2-(thi)olates Me3Si(pyX),
 Me2Si(pyX)2 and Ph2Si(pyX)2 (py = 2-Pyridyl, X = O, S), and Their Intra-
 and Intermolecular Ligand Exchange in Solution
;
_journal_issue 8
_journal_name_full Crystals
_journal_page_first 1054
_journal_paper_doi 10.3390/cryst12081054
_journal_volume 12
_journal_year 2022
_chemical_formula_moiety 'C22 H18 N2 S2 Si'
_chemical_formula_sum 'C22 H18 N2 S2 Si'
_chemical_formula_weight 402.59
_space_group_crystal_system monoclinic
_space_group_IT_number 14
_space_group_name_Hall '-P 2yn'
_space_group_name_H-M_alt 'P 1 21/n 1'
_atom_sites_solution_hydrogens geom
_atom_sites_solution_primary ShelXT
_audit_creation_method SHELXL-2018/3
_cell_angle_alpha 90
_cell_angle_beta 90.262(2)
_cell_angle_gamma 90
_cell_formula_units_Z 4
_cell_length_a 12.3581(4)
_cell_length_b 12.7040(4)
_cell_length_c 12.5693(4)
_cell_measurement_reflns_used 17494
_cell_measurement_temperature 180(2)
_cell_measurement_theta_max 27.35
_cell_measurement_theta_min 1.60
_cell_volume 1973.33(11)
_computing_structure_refinement 'SHELXL-2018/3 (Sheldrick, 2018)'
_diffrn_ambient_temperature 180(2)
_diffrn_measured_fraction_theta_full 0.999
_diffrn_measured_fraction_theta_max 1.000
_diffrn_measurement_device_type 'Stoe IPDS 2'
_diffrn_measurement_method 'omega scans'
_diffrn_radiation_type MoK\a
_diffrn_radiation_wavelength 0.71073
_diffrn_reflns_av_R_equivalents 0.0470
_diffrn_reflns_av_unetI/netI 0.0269
_diffrn_reflns_Laue_measured_fraction_full 0.999
_diffrn_reflns_Laue_measured_fraction_max 1.000
_diffrn_reflns_limit_h_max 15
_diffrn_reflns_limit_h_min -15
_diffrn_reflns_limit_k_max 16
_diffrn_reflns_limit_k_min -16
_diffrn_reflns_limit_l_max 16
_diffrn_reflns_limit_l_min -16
_diffrn_reflns_number 20583
_diffrn_reflns_point_group_measured_fraction_full 0.999
_diffrn_reflns_point_group_measured_fraction_max 1.000
_diffrn_reflns_theta_full 25.242
_diffrn_reflns_theta_max 27.000
_diffrn_reflns_theta_min 2.279
_exptl_absorpt_coefficient_mu 0.340
_exptl_absorpt_correction_T_max 0.9421
_exptl_absorpt_correction_T_min 0.8638
_exptl_absorpt_correction_type integration
_exptl_absorpt_process_details XShape
_exptl_crystal_colour yellow
_exptl_crystal_density_diffrn 1.355
_exptl_crystal_description piece
_exptl_crystal_F_000 840
_exptl_crystal_size_max 0.250
_exptl_crystal_size_mid 0.200
_exptl_crystal_size_min 0.150
_refine_diff_density_max 0.297
_refine_diff_density_min -0.313
_refine_diff_density_rms 0.051
_refine_ls_extinction_method none
_refine_ls_goodness_of_fit_ref 1.042
_refine_ls_hydrogen_treatment constr
_refine_ls_matrix_type full
_refine_ls_number_parameters 244
_refine_ls_number_reflns 4302
_refine_ls_number_restraints 0
_refine_ls_restrained_S_all 1.042
_refine_ls_R_factor_all 0.0533
_refine_ls_R_factor_gt 0.0389
_refine_ls_shift/su_max 0.001
_refine_ls_shift/su_mean 0.000
_refine_ls_structure_factor_coef Fsqd
_refine_ls_weighting_details 'w=1/[\s^2^(Fo^2^)+(0.0332P)^2^+1.4773P] where P=(Fo^2^+2Fc^2^)/3'
_refine_ls_weighting_scheme calc
_refine_ls_wR_factor_gt 0.0847
_refine_ls_wR_factor_ref 0.0905
_reflns_Friedel_coverage 0.000
_reflns_number_gt 3499
_reflns_number_total 4302
_reflns_threshold_expression 'I > 2\s(I)'
_cod_data_source_file CIFs_all-in-one_SeidelWeigelEhrlichGerickeBrendlerWagler_pyOpyS-silanes.cif
_cod_data_source_block as048c_02
_cod_original_sg_symbol_H-M 'P 21/n'
_cod_database_code 1567436
_shelx_shelxl_version_number 2018/3
_shelx_space_group_comment
;
The symmetry employed for this shelxl refinement is uniquely defined
by the following loop, which should always be used as a source of
symmetry information in preference to the above space-group names.
They are only intended as comments.
;
_shelx_estimated_absorpt_t_min 0.920
_shelx_estimated_absorpt_t_max 0.951

loop_
_space_group_symop_operation_xyz
'x, y, z'
'-x+1/2, y+1/2, -z+1/2'
'-x, -y, -z'
'x-1/2, -y-1/2, z-1/2'

loop_
_atom_site_label
_atom_site_type_symbol
_atom_site_fract_x
_atom_site_fract_y
_atom_site_fract_z
_atom_site_U_iso_or_equiv
_atom_site_adp_type
_atom_site_occupancy
_atom_site_site_symmetry_order
_atom_site_calc_flag
_atom_site_refinement_flags_posn
_atom_site_refinement_flags_adp
_atom_site_refinement_flags_occupancy
_atom_site_disorder_assembly
_atom_site_disorder_group
S1 S 0.48740(4) 0.87526(4) 0.29794(4) 0.03100(13) Uani 1 1 d . . . . .
S2 S 0.35619(4) 0.54092(4) 0.33438(4) 0.03059(13) Uani 1 1 d . . . . .
Si1 Si 0.43758(4) 0.69908(4) 0.28358(4) 0.02218(12) Uani 1 1 d . . . . .
N1 N 0.48233(12) 0.73033(12) 0.43427(12) 0.0262(3) Uani 1 1 d . . . . .
N2 N 0.28930(12) 0.72849(12) 0.34208(12) 0.0244(3) Uani 1 1 d . . . . .
C1 C 0.51496(15) 0.83108(15) 0.42561(16) 0.0290(4) Uani 1 1 d . . . . .
C2 C 0.56119(17) 0.88304(18) 0.51230(18) 0.0398(5) Uani 1 1 d . . . . .
H2 H 0.587382 0.953035 0.505754 0.048 Uiso 1 1 calc R U . . .
C3 C 0.5678(2) 0.8300(2) 0.60771(19) 0.0480(6) Uani 1 1 d . . . . .
H3 H 0.597383 0.864283 0.668415 0.058 Uiso 1 1 calc R U . . .
C4 C 0.5319(2) 0.7275(2) 0.61574(18) 0.0457(6) Uani 1 1 d . . . . .
H4 H 0.535690 0.691160 0.681692 0.055 Uiso 1 1 calc R U . . .
C5 C 0.49042(17) 0.67882(17) 0.52673(16) 0.0354(5) Uani 1 1 d . . . . .
H5 H 0.467222 0.607661 0.531000 0.043 Uiso 1 1 calc R U . . .
C6 C 0.25475(15) 0.63041(15) 0.36384(15) 0.0283(4) Uani 1 1 d . . . . .
C7 C 0.15088(17) 0.61258(19) 0.40285(17) 0.0384(5) Uani 1 1 d . . . . .
H7 H 0.126319 0.543302 0.417775 0.046 Uiso 1 1 calc R U . . .
C8 C 0.08497(18) 0.6986(2) 0.41908(18) 0.0416(5) Uani 1 1 d . . . . .
H8 H 0.013878 0.688844 0.445792 0.050 Uiso 1 1 calc R U . . .
C9 C 0.12179(17) 0.79886(19) 0.39669(17) 0.0383(5) Uani 1 1 d . . . . .
H9 H 0.076287 0.858083 0.407776 0.046 Uiso 1 1 calc R U . . .
C10 C 0.22462(16) 0.81208(16) 0.35833(15) 0.0300(4) Uani 1 1 d . . . . .
H10 H 0.250397 0.880874 0.343093 0.036 Uiso 1 1 calc R U . . .
C11 C 0.38126(14) 0.70398(15) 0.14183(15) 0.0248(4) Uani 1 1 d . . . . .
C12 C 0.32798(16) 0.79185(17) 0.10042(17) 0.0336(5) Uani 1 1 d . . . . .
H12 H 0.317489 0.851688 0.144519 0.040 Uiso 1 1 calc R U . . .
C13 C 0.29003(17) 0.7939(2) -0.00344(19) 0.0465(6) Uani 1 1 d . . . . .
H13 H 0.254671 0.855075 -0.029768 0.056 Uiso 1 1 calc R U . . .
C14 C 0.30320(18) 0.7082(3) -0.06847(18) 0.0532(7) Uani 1 1 d . . . . .
H14 H 0.277077 0.709991 -0.139648 0.064 Uiso 1 1 calc R U . . .
C15 C 0.35478(17) 0.6191(2) -0.02995(17) 0.0441(6) Uani 1 1 d . . . . .
H15 H 0.363559 0.559132 -0.074268 0.053 Uiso 1 1 calc R U . . .
C16 C 0.39352(15) 0.61803(17) 0.07388(16) 0.0322(4) Uani 1 1 d . . . . .
H16 H 0.429481 0.556911 0.099449 0.039 Uiso 1 1 calc R U . . .
C17 C 0.57899(15) 0.64448(15) 0.25471(14) 0.0257(4) Uani 1 1 d . . . . .
C18 C 0.64471(16) 0.69330(17) 0.17958(16) 0.0332(4) Uani 1 1 d . . . . .
H18 H 0.617592 0.752850 0.142336 0.040 Uiso 1 1 calc R U . . .
C19 C 0.74841(17) 0.6579(2) 0.15733(19) 0.0445(6) Uani 1 1 d . . . . .
H19 H 0.791414 0.693625 0.106353 0.053 Uiso 1 1 calc R U . . .
C20 C 0.78878(18) 0.5710(2) 0.2092(2) 0.0476(6) Uani 1 1 d . . . . .
H20 H 0.859898 0.546797 0.194450 0.057 Uiso 1 1 calc R U . . .
C21 C 0.72587(19) 0.51908(19) 0.28250(19) 0.0441(6) Uani 1 1 d . . . . .
H21 H 0.753011 0.458393 0.317810 0.053 Uiso 1 1 calc R U . . .
C22 C 0.62178(17) 0.55610(16) 0.30480(17) 0.0343(4) Uani 1 1 d . . . . .
H22 H 0.579092 0.519793 0.355648 0.041 Uiso 1 1 calc R U . . .

loop_
_atom_site_aniso_label
_atom_site_aniso_U_11
_atom_site_aniso_U_22
_atom_site_aniso_U_33
_atom_site_aniso_U_23
_atom_site_aniso_U_13
_atom_site_aniso_U_12
S1 0.0326(3) 0.0218(2) 0.0386(3) 0.00210(19) -0.0025(2) -0.00286(19)
S2 0.0317(3) 0.0213(2) 0.0388(3) 0.00212(19) 0.0036(2) -0.00117(19)
Si1 0.0219(2) 0.0202(2) 0.0244(3) 0.00089(19) -0.00028(18) 0.00009(19)
N1 0.0255(8) 0.0255(8) 0.0275(8) -0.0005(6) -0.0027(6) 0.0039(6)
N2 0.0249(8) 0.0261(8) 0.0222(8) 0.0007(6) -0.0004(6) 0.0023(6)
C1 0.0249(9) 0.0260(9) 0.0361(11) -0.0044(8) -0.0039(8) 0.0050(8)
C2 0.0324(11) 0.0365(11) 0.0503(13) -0.0158(10) -0.0116(9) 0.0078(9)
C3 0.0452(13) 0.0570(15) 0.0415(13) -0.0210(11) -0.0183(10) 0.0208(12)
C4 0.0507(14) 0.0568(15) 0.0296(11) -0.0038(10) -0.0099(10) 0.0193(12)
C5 0.0391(11) 0.0363(11) 0.0309(11) 0.0032(8) -0.0025(9) 0.0096(9)
C6 0.0277(9) 0.0308(10) 0.0263(9) -0.0005(8) 0.0001(7) -0.0016(8)
C7 0.0330(11) 0.0444(12) 0.0379(12) 0.0026(9) 0.0069(9) -0.0081(9)
C8 0.0282(10) 0.0567(14) 0.0401(12) 0.0003(10) 0.0098(9) 0.0019(10)
C9 0.0318(11) 0.0467(13) 0.0364(11) -0.0035(9) 0.0053(9) 0.0123(10)
C10 0.0307(10) 0.0314(10) 0.0280(10) 0.0000(8) -0.0025(8) 0.0076(8)
C11 0.0173(8) 0.0298(9) 0.0274(9) 0.0022(7) 0.0010(7) -0.0024(7)
C12 0.0245(9) 0.0401(11) 0.0363(11) 0.0106(9) 0.0002(8) 0.0037(8)
C13 0.0285(11) 0.0708(17) 0.0402(13) 0.0237(12) -0.0037(9) 0.0033(11)
C14 0.0306(11) 0.102(2) 0.0266(11) 0.0104(13) -0.0079(9) -0.0088(13)
C15 0.0309(11) 0.0697(16) 0.0318(11) -0.0107(11) -0.0020(9) -0.0115(11)
C16 0.0251(9) 0.0406(11) 0.0309(10) -0.0039(9) -0.0024(8) -0.0030(8)
C17 0.0238(9) 0.0295(9) 0.0238(9) -0.0037(7) -0.0047(7) 0.0022(7)
C18 0.0251(9) 0.0414(11) 0.0331(11) -0.0002(9) 0.0006(8) 0.0007(9)
C19 0.0273(10) 0.0627(15) 0.0436(13) -0.0082(11) 0.0064(9) -0.0012(10)
C20 0.0277(11) 0.0630(16) 0.0521(14) -0.0219(12) -0.0060(10) 0.0139(11)
C21 0.0444(13) 0.0409(12) 0.0468(13) -0.0094(10) -0.0146(11) 0.0186(10)
C22 0.0366(11) 0.0312(10) 0.0352(11) -0.0022(8) -0.0047(8) 0.0050(9)

loop_
_atom_type_symbol
_atom_type_description
_atom_type_scat_dispersion_real
_atom_type_scat_dispersion_imag
_atom_type_scat_source
C C 0.0033 0.0016 'International Tables Vol C Tables 4.2.6.8 and 6.1.1.4'
H H 0.0000 0.0000 'International Tables Vol C Tables 4.2.6.8 and 6.1.1.4'
N N 0.0061 0.0033 'International Tables Vol C Tables 4.2.6.8 and 6.1.1.4'
S S 0.1246 0.1234 'International Tables Vol C Tables 4.2.6.8 and 6.1.1.4'
Si Si 0.0817 0.0704 'International Tables Vol C Tables 4.2.6.8 and 6.1.1.4'

loop_
_geom_angle_atom_site_label_1
_geom_angle_atom_site_label_2
_geom_angle_atom_site_label_3
_geom_angle
_geom_angle_site_symmetry_1
_geom_angle_site_symmetry_3
_geom_angle_publ_flag
C1 S1 Si1 79.11(7) . . ?
C6 S2 Si1 78.88(7) . . ?
C11 Si1 C17 99.43(8) . . ?
C11 Si1 N1 165.82(8) . . ?
C17 Si1 N1 90.15(7) . . ?
C11 Si1 N2 90.36(7) . . ?
C17 Si1 N2 165.68(8) . . ?
N1 Si1 N2 82.31(6) . . ?
C11 Si1 S1 97.82(6) . . ?
C17 Si1 S1 96.98(6) . . ?
N1 Si1 S1 70.47(5) . . ?
N2 Si1 S1 91.96(5) . . ?
C11 Si1 S2 97.32(6) . . ?
C17 Si1 S2 97.73(6) . . ?
N1 Si1 S2 91.67(5) . . ?
N2 Si1 S2 70.49(5) . . ?
S1 Si1 S2 156.82(3) . . ?
C5 N1 C1 120.95(17) . . ?
C5 N1 Si1 137.86(14) . . ?
C1 N1 Si1 101.11(12) . . ?
C10 N2 C6 120.72(17) . . ?
C10 N2 Si1 138.12(14) . . ?
C6 N2 Si1 101.11(12) . . ?
N1 C1 C2 120.58(19) . . ?
N1 C1 S1 108.98(14) . . ?
C2 C1 S1 130.44(17) . . ?
C3 C2 C1 118.1(2) . . ?
C3 C2 H2 120.9 . . ?
C1 C2 H2 120.9 . . ?
C2 C3 C4 120.5(2) . . ?
C2 C3 H3 119.8 . . ?
C4 C3 H3 119.8 . . ?
C5 C4 C3 118.9(2) . . ?
C5 C4 H4 120.5 . . ?
C3 C4 H4 120.5 . . ?
N1 C5 C4 120.9(2) . . ?
N1 C5 H5 119.6 . . ?
C4 C5 H5 119.6 . . ?
N2 C6 C7 121.01(19) . . ?
N2 C6 S2 109.47(14) . . ?
C7 C6 S2 129.51(17) . . ?
C8 C7 C6 118.0(2) . . ?
C8 C7 H7 121.0 . . ?
C6 C7 H7 121.0 . . ?
C7 C8 C9 120.3(2) . . ?
C7 C8 H8 119.8 . . ?
C9 C8 H8 119.8 . . ?
C10 C9 C8 119.4(2) . . ?
C10 C9 H9 120.3 . . ?
C8 C9 H9 120.3 . . ?
N2 C10 C9 120.6(2) . . ?
N2 C10 H10 119.7 . . ?
C9 C10 H10 119.7 . . ?
C16 C11 C12 116.76(18) . . ?
C16 C11 Si1 120.35(14) . . ?
C12 C11 Si1 122.89(15) . . ?
C13 C12 C11 121.6(2) . . ?
C13 C12 H12 119.2 . . ?
C11 C12 H12 119.2 . . ?
C14 C13 C12 120.4(2) . . ?
C14 C13 H13 119.8 . . ?
C12 C13 H13 119.8 . . ?
C13 C14 C15 119.7(2) . . ?
C13 C14 H14 120.1 . . ?
C15 C14 H14 120.1 . . ?
C14 C15 C16 119.5(2) . . ?
C14 C15 H15 120.3 . . ?
C16 C15 H15 120.3 . . ?
C15 C16 C11 122.0(2) . . ?
C15 C16 H16 119.0 . . ?
C11 C16 H16 119.0 . . ?
C22 C17 C18 116.39(18) . . ?
C22 C17 Si1 123.49(15) . . ?
C18 C17 Si1 120.12(14) . . ?
C19 C18 C17 122.3(2) . . ?
C19 C18 H18 118.9 . . ?
C17 C18 H18 118.9 . . ?
C20 C19 C18 119.9(2) . . ?
C20 C19 H19 120.1 . . ?
C18 C19 H19 120.1 . . ?
C19 C20 C21 119.8(2) . . ?
C19 C20 H20 120.1 . . ?
C21 C20 H20 120.1 . . ?
C20 C21 C22 119.7(2) . . ?
C20 C21 H21 120.1 . . ?
C22 C21 H21 120.1 . . ?
C17 C22 C21 121.9(2) . . ?
C17 C22 H22 119.0 . . ?
C21 C22 H22 119.0 . . ?

loop_
_geom_bond_atom_site_label_1
_geom_bond_atom_site_label_2
_geom_bond_distance
_geom_bond_site_symmetry_2
_geom_bond_publ_flag
S1 C1 1.732(2) . ?
S1 Si1 2.3280(7) . ?
S2 C6 1.734(2) . ?
S2 Si1 2.3372(7) . ?
Si1 C11 1.9108(19) . ?
Si1 C17 1.9164(19) . ?
Si1 N1 2.0103(16) . ?
Si1 N2 2.0127(16) . ?
N1 C5 1.337(3) . ?
N1 C1 1.346(2) . ?
N2 C10 1.345(2) . ?
N2 C6 1.346(2) . ?
C1 C2 1.394(3) . ?
C2 C3 1.378(3) . ?
C2 H2 0.9500 . ?
C3 C4 1.380(4) . ?
C3 H3 0.9500 . ?
C4 C5 1.375(3) . ?
C4 H4 0.9500 . ?
C5 H5 0.9500 . ?
C6 C7 1.395(3) . ?
C7 C8 1.378(3) . ?
C7 H7 0.9500 . ?
C8 C9 1.382(3) . ?
C8 H8 0.9500 . ?
C9 C10 1.372(3) . ?
C9 H9 0.9500 . ?
C10 H10 0.9500 . ?
C11 C16 1.395(3) . ?
C11 C12 1.395(3) . ?
C12 C13 1.385(3) . ?
C12 H12 0.9500 . ?
C13 C14 1.372(4) . ?
C13 H13 0.9500 . ?
C14 C15 1.386(4) . ?
C14 H14 0.9500 . ?
C15 C16 1.388(3) . ?
C15 H15 0.9500 . ?
C16 H16 0.9500 . ?
C17 C22 1.391(3) . ?
C17 C18 1.394(3) . ?
C18 C19 1.388(3) . ?
C18 H18 0.9500 . ?
C19 C20 1.375(4) . ?
C19 H19 0.9500 . ?
C20 C21 1.377(4) . ?
C20 H20 0.9500 . ?
C21 C22 1.399(3) . ?
C21 H21 0.9500 . ?
C22 H22 0.9500 . ?

loop_
_geom_torsion_atom_site_label_1
_geom_torsion_atom_site_label_2
_geom_torsion_atom_site_label_3
_geom_torsion_atom_site_label_4
_geom_torsion
_geom_torsion_site_symmetry_1
_geom_torsion_site_symmetry_2
_geom_torsion_site_symmetry_3
_geom_torsion_site_symmetry_4
_geom_torsion_publ_flag
C5 N1 C1 C2 2.0(3) . . . . ?
Si1 N1 C1 C2 -175.16(16) . . . . ?
C5 N1 C1 S1 -177.22(15) . . . . ?
Si1 N1 C1 S1 5.59(14) . . . . ?
Si1 S1 C1 N1 -4.82(12) . . . . ?
Si1 S1 C1 C2 176.0(2) . . . . ?
N1 C1 C2 C3 -2.9(3) . . . . ?
S1 C1 C2 C3 176.16(17) . . . . ?
C1 C2 C3 C4 1.5(3) . . . . ?
C2 C3 C4 C5 0.7(3) . . . . ?
C1 N1 C5 C4 0.3(3) . . . . ?
Si1 N1 C5 C4 176.19(16) . . . . ?
C3 C4 C5 N1 -1.7(3) . . . . ?
C10 N2 C6 C7 0.6(3) . . . . ?
Si1 N2 C6 C7 -177.26(16) . . . . ?
C10 N2 C6 S2 179.93(14) . . . . ?
Si1 N2 C6 S2 2.10(14) . . . . ?
Si1 S2 C6 N2 -1.81(12) . . . . ?
Si1 S2 C6 C7 177.5(2) . . . . ?
N2 C6 C7 C8 -0.4(3) . . . . ?
S2 C6 C7 C8 -179.63(17) . . . . ?
C6 C7 C8 C9 0.2(3) . . . . ?
C7 C8 C9 C10 -0.1(3) . . . . ?
C6 N2 C10 C9 -0.5(3) . . . . ?
Si1 N2 C10 C9 176.32(15) . . . . ?
C8 C9 C10 N2 0.3(3) . . . . ?
C16 C11 C12 C13 -0.6(3) . . . . ?
Si1 C11 C12 C13 178.60(16) . . . . ?
C11 C12 C13 C14 0.6(3) . . . . ?
C12 C13 C14 C15 0.0(3) . . . . ?
C13 C14 C15 C16 -0.7(3) . . . . ?
C14 C15 C16 C11 0.7(3) . . . . ?
C12 C11 C16 C15 -0.1(3) . . . . ?
Si1 C11 C16 C15 -179.27(16) . . . . ?
C22 C17 C18 C19 -1.6(3) . . . . ?
Si1 C17 C18 C19 178.80(17) . . . . ?
C17 C18 C19 C20 0.9(3) . . . . ?
C18 C19 C20 C21 0.4(3) . . . . ?
C19 C20 C21 C22 -0.9(3) . . . . ?
C18 C17 C22 C21 1.1(3) . . . . ?
Si1 C17 C22 C21 -179.33(16) . . . . ?
C20 C21 C22 C17 0.1(3) . . . . ?
